data_7245412
loop_
_publ_author_name
'Yan, Bingjia'
'Horton, Peter'
'Weston, Simon C.'
'Wedge, Christopher J.'
'Russell, Andrea E.'
'Grossel, Martin C.'

_publ_section_title
;
 Architectural diversity in the solid-state behaviour of crown ether and
 [2.2.2]-cryptand complexes of K+TCNQ&#x2022;-- salts
;
_journal_name_full CrystEngComm
_journal_paper_doi 10.1039/D2CE00773H
_journal_year 2022
_chemical_formula_moiety 'C44 H44 K N8 O6, C12 H4 N4'
_chemical_formula_sum 'C56 H48 K N12 O6'
_chemical_formula_weight 1024.16
_space_group_crystal_system triclinic
_space_group_IT_number 2
_space_group_name_Hall '-P 1'
_space_group_name_H-M_alt 'P -1'
_atom_sites_solution_hydrogens geom
_atom_sites_solution_primary iterative
_audit_creation_date 2021-08-20
_audit_creation_method
;
Olex2 1.3
(compiled 2020.11.12 svn.r5f609507 for OlexSys, GUI svn.r6272)
;
_audit_update_record
;
2021-11-02 deposited with the CCDC.	2022-09-01 downloaded from the CCDC.
;
_cell_angle_alpha 87.136(2)
_cell_angle_beta 79.011(2)
_cell_angle_gamma 80.148(3)
_cell_formula_units_Z 1
_cell_length_a 7.9514(2)
_cell_length_b 9.9644(3)
_cell_length_c 16.7703(4)
_cell_measurement_reflns_used 14379
_cell_measurement_temperature 100(2)
_cell_measurement_theta_max 29.9420
_cell_measurement_theta_min 2.6200
_cell_volume 1284.92(6)
_computing_cell_refinement 'CrysAlisPro 1.171.41.105a (Rigaku OD, 2021)'
_computing_data_collection 'CrystalClear-SM Expert 3.1 b27 (Rigaku, 2013)'
_computing_data_reduction 'CrysAlisPro 1.171.41.105a (Rigaku OD, 2021)'
_computing_molecular_graphics 'Olex2 1.3 (Dolomanov et al., 2009)'
_computing_publication_material 'Olex2 1.3 (Dolomanov et al., 2009)'
_computing_structure_refinement 'SHELXL 2018/3 (Sheldrick, 2015)'
_computing_structure_solution
;
Superflip  (Palatinus & Chapuis, 2007;Palatinus & van der Lee, 2008;
Palatinus et al., 2012)
;
_diffrn_ambient_temperature 100(2)
_diffrn_detector 'CCD area detector'
_diffrn_detector_area_resol_mean 28.5714
_diffrn_detector_type 'Rigaku HG Saturn724+ (2x2 bin mode)'
_diffrn_measured_fraction_theta_full 0.997
_diffrn_measured_fraction_theta_max 0.994
_diffrn_measurement_details
;
List of Runs (angles in degrees, time in seconds):

  # Type    Start    End  Width  t~exp~   \w     \q     \k     \f   Frames
#--------------------------------------------------------------------------
  1  \w    -35.00  73.00   1.00   10.00    --  -17.00  72.00   0.00  108
  2  \w    -69.00  20.00   1.00   10.00    --  -17.00 -72.00-120.00   89
  3  \w    -64.00  22.00   1.00   10.00    --  -17.00 -72.00  60.00   86
  4  \w    -54.00   8.00   1.00   10.00    --  -17.00   0.00  30.00   62
  5  \w    -32.00 -12.00   1.00   10.00    --  -17.00  54.00-150.00   20
  6  \w    -31.00  73.00   1.00   10.00    --  -17.00  72.00  30.00  104
  7  \w    -69.00  22.00   1.00   10.00    --  -17.00 -72.00 -90.00   91
  8  \w    -66.00 -45.00   1.00   10.00    --  -17.00 -72.00  90.00   21
;
_diffrn_measurement_device 'four-circle \k goniometer'
_diffrn_measurement_device_type
'Rigaku FRE+ equipped with HF Varimax confocal mirrors and an AFC12 goniometer and HG Saturn 724+ detector'
_diffrn_measurement_method 'profile data from \w-scans'
_diffrn_measurement_specimen_support 'MiTeGen MicroLoop'
_diffrn_orient_matrix_type 'CrysAlisPro convention (1999,Acta A55,543-557)'
_diffrn_orient_matrix_UB_11 0.0128030000
_diffrn_orient_matrix_UB_12 -0.0721544000
_diffrn_orient_matrix_UB_13 0.0029992000
_diffrn_orient_matrix_UB_21 0.0171445000
_diffrn_orient_matrix_UB_22 -0.0037238000
_diffrn_orient_matrix_UB_23 -0.0429856000
_diffrn_orient_matrix_UB_31 0.0896115000
_diffrn_orient_matrix_UB_32 -0.0012229000
_diffrn_orient_matrix_UB_33 -0.0004018000
_diffrn_radiation_collimation 0.2
_diffrn_radiation_monochromator 'Confocal mirrors, HF Varimax'
_diffrn_radiation_probe x-ray
_diffrn_radiation_type 'Mo K\a'
_diffrn_radiation_wavelength 0.71075
_diffrn_radiation_xray_symbol K-L~3~
_diffrn_reflns_av_R_equivalents 0.0164
_diffrn_reflns_av_unetI/netI 0.0175
_diffrn_reflns_Laue_measured_fraction_full 0.997
_diffrn_reflns_Laue_measured_fraction_max 0.994
_diffrn_reflns_limit_h_max 9
_diffrn_reflns_limit_h_min -10
_diffrn_reflns_limit_k_max 12
_diffrn_reflns_limit_k_min -12
_diffrn_reflns_limit_l_max 21
_diffrn_reflns_limit_l_min -21
_diffrn_reflns_number 16871
_diffrn_reflns_point_group_measured_fraction_full 0.997
_diffrn_reflns_point_group_measured_fraction_max 0.994
_diffrn_reflns_theta_full 25.242
_diffrn_reflns_theta_max 27.478
_diffrn_reflns_theta_min 2.397
_diffrn_source 'Rotating Anode'
_diffrn_source_current 55.0
_diffrn_source_power 2.475
_diffrn_source_target Mo
_diffrn_source_type 'Rigaku FRE+'
_diffrn_source_voltage 45.0
_exptl_absorpt_coefficient_mu 0.168
_exptl_absorpt_correction_T_max 1.00000
_exptl_absorpt_correction_T_min 0.86925
_exptl_absorpt_correction_type multi-scan
_exptl_absorpt_process_details
;
CrysAlisPro 1.171.41.105a (Rigaku Oxford Diffraction, 2021)
Empirical absorption correction using spherical harmonics,
implemented in SCALE3 ABSPACK scaling algorithm.
;
_exptl_crystal_colour 'metallic dark violet'
_exptl_crystal_colour_lustre metallic
_exptl_crystal_colour_modifier dark
_exptl_crystal_colour_primary violet
_exptl_crystal_density_diffrn 1.324
_exptl_crystal_description plate
_exptl_crystal_F_000 535
_exptl_crystal_size_max 0.32
_exptl_crystal_size_mid 0.11
_exptl_crystal_size_min 0.04
_refine_diff_density_max 0.329
_refine_diff_density_min -0.258
_refine_diff_density_rms 0.044
_refine_ls_extinction_method none
_refine_ls_goodness_of_fit_ref 1.053
_refine_ls_hydrogen_treatment constr
_refine_ls_matrix_type full
_refine_ls_number_parameters 340
_refine_ls_number_reflns 5852
_refine_ls_number_restraints 0
_refine_ls_restrained_S_all 1.053
_refine_ls_R_factor_all 0.0400
_refine_ls_R_factor_gt 0.0350
_refine_ls_shift/su_max 0.000
_refine_ls_shift/su_mean 0.000
_refine_ls_structure_factor_coef Fsqd
_refine_ls_weighting_details 'w=1/[\s^2^(Fo^2^)+(0.0528P)^2^+0.3995P] where P=(Fo^2^+2Fc^2^)/3'
_refine_ls_weighting_scheme calc
_refine_ls_wR_factor_gt 0.0955
_refine_ls_wR_factor_ref 0.0979
_reflns_Friedel_coverage 0.000
_reflns_number_gt 5173
_reflns_number_total 5852
_reflns_threshold_expression 'I > 2\s(I)'
_cod_data_source_file d2ce00773h2.cif
_cod_data_source_block MCG5_dicyclohexano18c6
_cod_original_cell_volume 1284.91(7)
_cod_database_code 7245412
_shelx_shelxl_version_number 2018/3
_chemical_oxdiff_formula C40H50N10O12K
_shelx_space_group_comment
;
The symmetry employed for this shelxl refinement is uniquely defined
by the following loop, which should always be used as a source of
symmetry information in preference to the above space-group names.
They are only intended as comments.
;
_shelx_estimated_absorpt_t_max 0.993
_shelx_estimated_absorpt_t_min 0.948
_reflns_odcompleteness_completeness 99.41
_reflns_odcompleteness_iscentric 1
_reflns_odcompleteness_theta 27.42
_olex2_refinement_description
;
1. Fixed Uiso
 At 1.2 times of:
  All C(H) groups, All C(H,H) groups
2.a Ternary CH refined with riding coordinates:
 C304(H304), C309(H309)
2.b Secondary CH2 refined with riding coordinates:
 C301(H30A,H30B), C302(H30C,H30D), C303(H30E,H30F), C305(H30G,H30H), C306(H30I,
 H30J), C307(H30K,H30L), C308(H30M,H30N), C310(H31A,H31B)
2.c Aromatic/amide H refined with riding coordinates:
 C102(H102), C103(H103), C105(H105), C106(H106), C202(H202), C206(H206)
;
_olex2_diffrn_ambient_temperature_device 'Oxford Cryosystems'
_olex2_submission_special_instructions 'No special instructions were received'
_oxdiff_exptl_absorpt_empirical_details
;
Empirical correction (ABSPACK) includes:
- Absorption correction using spherical harmonics
- Frame scaling
- Detector area scaling
;
_oxdiff_exptl_absorpt_empirical_full_max 1.515
_oxdiff_exptl_absorpt_empirical_full_min 0.702

loop_
_space_group_symop_operation_xyz
'x, y, z'
'-x, -y, -z'

loop_
_atom_site_label
_atom_site_type_symbol
_atom_site_fract_x
_atom_site_fract_y
_atom_site_fract_z
_atom_site_U_iso_or_equiv
_atom_site_adp_type
_atom_site_occupancy
_atom_site_site_symmetry_order
_atom_site_calc_flag
_atom_site_refinement_flags_posn
_atom_site_refinement_flags_adp
_atom_site_refinement_flags_occupancy
_atom_site_disorder_assembly
_atom_site_disorder_group
K1 K 0.000000 0.500000 0.500000 0.02039(10) Uani 1 2 d S . P . .
O301 O -0.30003(11) 0.68014(9) 0.48709(5) 0.02217(19) Uani 1 1 d . . . . .
O302 O -0.18426(11) 0.46226(9) 0.38148(5) 0.02207(19) Uani 1 1 d . . . . .
O303 O 0.07679(11) 0.25495(9) 0.40750(5) 0.02188(19) Uani 1 1 d . . . . .
N101 N 0.20432(15) 0.60784(13) 0.35146(7) 0.0292(3) Uani 1 1 d . . . . .
N102 N -0.19133(13) 0.63699(12) 0.19880(6) 0.0249(2) Uani 1 1 d . . . . .
N103 N 0.51574(15) 0.71272(12) -0.21758(7) 0.0284(2) Uani 1 1 d . . . . .
N104 N 0.93952(14) 0.67572(12) -0.07812(7) 0.0264(2) Uani 1 1 d . . . . .
C101 C 0.25297(14) 0.63409(11) 0.13661(7) 0.0154(2) Uani 1 1 d . . . . .
C102 C 0.20050(14) 0.64923(11) 0.05888(7) 0.0157(2) Uani 1 1 d . . . . .
H102 H 0.081887 0.651311 0.056032 0.019 Uiso 1 1 calc R U . . .
C103 C 0.31713(14) 0.66063(11) -0.01057(7) 0.0154(2) Uani 1 1 d . . . . .
H103 H 0.278979 0.670666 -0.061210 0.018 Uiso 1 1 calc R U . . .
C104 C 0.49750(14) 0.65771(11) -0.00859(7) 0.0146(2) Uani 1 1 d . . . . .
C105 C 0.55031(14) 0.64042(11) 0.06903(7) 0.0156(2) Uani 1 1 d . . . . .
H105 H 0.669336 0.636243 0.071772 0.019 Uiso 1 1 calc R U . . .
C106 C 0.43339(14) 0.62991(11) 0.13856(7) 0.0157(2) Uani 1 1 d . . . . .
H106 H 0.471558 0.619659 0.189188 0.019 Uiso 1 1 calc R U . . .
C107 C 0.13014(15) 0.62631(12) 0.20782(7) 0.0173(2) Uani 1 1 d . . . . .
C108 C 0.61665(14) 0.67306(11) -0.07984(7) 0.0160(2) Uani 1 1 d . . . . .
C109 C 0.17363(15) 0.61582(13) 0.28696(7) 0.0204(2) Uani 1 1 d . . . . .
C110 C -0.04837(15) 0.63094(12) 0.20413(7) 0.0190(2) Uani 1 1 d . . . . .
C111 C 0.56271(15) 0.69457(12) -0.15662(7) 0.0187(2) Uani 1 1 d . . . . .
C112 C 0.79594(15) 0.67392(12) -0.07910(7) 0.0186(2) Uani 1 1 d . . . . .
C301 C -0.29224(16) 0.81363(13) 0.51139(8) 0.0247(3) Uani 1 1 d . . . . .
H30A H -0.404672 0.873601 0.510081 0.030 Uiso 1 1 calc R U . . .
H30B H -0.200741 0.851928 0.473072 0.030 Uiso 1 1 calc R U . . .
C302 C -0.34785(17) 0.68313(14) 0.40911(7) 0.0242(3) Uani 1 1 d . . . . .
H30C H -0.261829 0.722520 0.368122 0.029 Uiso 1 1 calc R U . . .
H30D H -0.462947 0.740637 0.410524 0.029 Uiso 1 1 calc R U . . .
C303 C -0.35435(16) 0.54070(14) 0.38675(7) 0.0238(3) Uani 1 1 d . . . . .
H30E H -0.438015 0.500271 0.428448 0.029 Uiso 1 1 calc R U . . .
H30F H -0.392674 0.541246 0.333906 0.029 Uiso 1 1 calc R U . . .
C304 C -0.16406(16) 0.33374(13) 0.34301(7) 0.0222(3) Uani 1 1 d . . . . .
H304 H -0.200411 0.350792 0.289012 0.027 Uiso 1 1 calc R U . . .
C305 C -0.27321(17) 0.23565(15) 0.39175(8) 0.0280(3) Uani 1 1 d . . . . .
H30G H -0.397727 0.276100 0.398918 0.034 Uiso 1 1 calc R U . . .
H30H H -0.242018 0.219667 0.446232 0.034 Uiso 1 1 calc R U . . .
C306 C -0.24236(18) 0.10025(15) 0.34789(9) 0.0309(3) Uani 1 1 d . . . . .
H30I H -0.308957 0.035750 0.381663 0.037 Uiso 1 1 calc R U . . .
H30J H -0.284975 0.115193 0.295882 0.037 Uiso 1 1 calc R U . . .
C307 C -0.04987(18) 0.03843(14) 0.33108(8) 0.0277(3) Uani 1 1 d . . . . .
H30K H -0.009787 0.014369 0.383138 0.033 Uiso 1 1 calc R U . . .
H30L H -0.032773 -0.045994 0.299745 0.033 Uiso 1 1 calc R U . . .
C308 C 0.05617(17) 0.13906(14) 0.28340(8) 0.0252(3) Uani 1 1 d . . . . .
H30M H 0.022049 0.157406 0.229627 0.030 Uiso 1 1 calc R U . . .
H30N H 0.180889 0.098784 0.274427 0.030 Uiso 1 1 calc R U . . .
C309 C 0.02838(16) 0.27289(13) 0.32857(7) 0.0214(2) Uani 1 1 d . . . . .
H309 H 0.096710 0.338041 0.295087 0.026 Uiso 1 1 calc R U . . .
C310 C 0.25317(16) 0.19133(14) 0.40463(8) 0.0248(3) Uani 1 1 d . . . . .
H31A H 0.332095 0.243857 0.367899 0.030 Uiso 1 1 calc R U . . .
H31B H 0.270835 0.097894 0.383600 0.030 Uiso 1 1 calc R U . . .
N201 N -0.02901(14) 0.95079(12) 0.13319(7) 0.0259(2) Uani 1 1 d . . . . .
N202 N -0.54344(14) 0.90159(12) 0.27837(7) 0.0266(2) Uani 1 1 d . . . . .
C201 C -0.42779(14) 0.97637(11) 0.07128(7) 0.0165(2) Uani 1 1 d . . . . .
C202 C -0.61089(15) 0.97894(11) 0.07434(7) 0.0175(2) Uani 1 1 d . . . . .
H202 H -0.683850 0.964836 0.124848 0.021 Uiso 1 1 calc R U . . .
C206 C -0.32027(15) 0.99889(11) -0.00641(7) 0.0173(2) Uani 1 1 d . . . . .
H206 H -0.199512 0.998063 -0.009627 0.021 Uiso 1 1 calc R U . . .
C207 C -0.35600(15) 0.95231(12) 0.14037(7) 0.0180(2) Uani 1 1 d . . . . .
C209 C -0.17445(15) 0.95119(12) 0.13748(7) 0.0200(2) Uani 1 1 d . . . . .
C210 C -0.45876(15) 0.92441(12) 0.21769(7) 0.0197(2) Uani 1 1 d . . . . .

loop_
_atom_site_aniso_label
_atom_site_aniso_U_11
_atom_site_aniso_U_22
_atom_site_aniso_U_33
_atom_site_aniso_U_23
_atom_site_aniso_U_13
_atom_site_aniso_U_12
K1 0.01703(17) 0.0273(2) 0.01496(16) -0.00063(13) -0.00289(13) 0.00168(14)
O301 0.0225(4) 0.0265(5) 0.0161(4) 0.0008(3) -0.0051(3) 0.0012(3)
O302 0.0166(4) 0.0266(5) 0.0232(4) -0.0024(3) -0.0065(3) -0.0004(3)
O303 0.0156(4) 0.0290(5) 0.0202(4) -0.0013(3) -0.0043(3) -0.0002(3)
N101 0.0256(6) 0.0440(7) 0.0191(5) 0.0030(5) -0.0039(4) -0.0105(5)
N102 0.0183(5) 0.0371(6) 0.0181(5) 0.0019(4) -0.0017(4) -0.0040(4)
N103 0.0261(6) 0.0373(7) 0.0202(5) 0.0072(4) -0.0033(4) -0.0044(5)
N104 0.0192(5) 0.0333(6) 0.0266(5) 0.0044(5) -0.0032(4) -0.0072(4)
C101 0.0158(5) 0.0139(5) 0.0160(5) -0.0007(4) -0.0024(4) -0.0019(4)
C102 0.0134(5) 0.0164(5) 0.0174(5) -0.0007(4) -0.0035(4) -0.0019(4)
C103 0.0162(5) 0.0150(5) 0.0154(5) 0.0000(4) -0.0047(4) -0.0015(4)
C104 0.0155(5) 0.0117(5) 0.0162(5) -0.0002(4) -0.0025(4) -0.0018(4)
C105 0.0145(5) 0.0152(5) 0.0177(5) -0.0010(4) -0.0042(4) -0.0027(4)
C106 0.0165(5) 0.0159(5) 0.0154(5) -0.0008(4) -0.0048(4) -0.0023(4)
C107 0.0158(5) 0.0204(6) 0.0154(5) 0.0006(4) -0.0023(4) -0.0026(4)
C108 0.0156(5) 0.0152(5) 0.0172(5) 0.0010(4) -0.0027(4) -0.0026(4)
C109 0.0158(5) 0.0263(6) 0.0183(6) 0.0010(4) 0.0001(4) -0.0054(5)
C110 0.0185(6) 0.0242(6) 0.0128(5) 0.0009(4) -0.0005(4) -0.0025(4)
C111 0.0157(5) 0.0194(6) 0.0190(5) 0.0026(4) 0.0013(4) -0.0033(4)
C112 0.0192(6) 0.0188(6) 0.0169(5) 0.0020(4) -0.0010(4) -0.0039(4)
C301 0.0204(6) 0.0261(6) 0.0256(6) 0.0014(5) -0.0044(5) 0.0016(5)
C302 0.0218(6) 0.0321(7) 0.0164(5) 0.0021(5) -0.0053(5) 0.0034(5)
C303 0.0157(5) 0.0353(7) 0.0193(5) 0.0002(5) -0.0047(4) 0.0002(5)
C304 0.0205(6) 0.0258(6) 0.0216(6) 0.0009(5) -0.0072(5) -0.0041(5)
C305 0.0199(6) 0.0361(7) 0.0285(7) 0.0055(5) -0.0050(5) -0.0074(5)
C306 0.0292(7) 0.0316(7) 0.0356(7) 0.0086(6) -0.0114(6) -0.0122(6)
C307 0.0315(7) 0.0256(7) 0.0278(6) 0.0024(5) -0.0103(5) -0.0052(5)
C308 0.0269(6) 0.0274(7) 0.0212(6) -0.0009(5) -0.0049(5) -0.0035(5)
C309 0.0203(6) 0.0268(6) 0.0170(5) 0.0010(5) -0.0026(4) -0.0049(5)
C310 0.0169(6) 0.0306(7) 0.0250(6) -0.0028(5) -0.0028(5) 0.0009(5)
N201 0.0203(5) 0.0340(6) 0.0242(5) 0.0005(4) -0.0043(4) -0.0067(4)
N202 0.0226(5) 0.0308(6) 0.0240(5) 0.0034(4) -0.0032(4) -0.0005(4)
C201 0.0163(5) 0.0128(5) 0.0202(5) -0.0019(4) -0.0028(4) -0.0018(4)
C202 0.0155(5) 0.0157(5) 0.0205(5) -0.0008(4) -0.0006(4) -0.0031(4)
C206 0.0142(5) 0.0157(5) 0.0216(5) -0.0015(4) -0.0019(4) -0.0026(4)
C207 0.0168(5) 0.0163(5) 0.0207(5) -0.0014(4) -0.0026(4) -0.0026(4)
C209 0.0205(6) 0.0219(6) 0.0180(5) 0.0001(4) -0.0040(4) -0.0040(5)
C210 0.0167(5) 0.0200(6) 0.0224(6) -0.0005(4) -0.0060(5) -0.0005(4)

loop_
_atom_type_symbol
_atom_type_description
_atom_type_scat_dispersion_real
_atom_type_scat_dispersion_imag
_atom_type_scat_source
C C 0.0033 0.0016 'International Tables Vol C Tables 4.2.6.8 and 6.1.1.4'
H H 0.0000 0.0000 'International Tables Vol C Tables 4.2.6.8 and 6.1.1.4'
K K 0.2009 0.2494 'International Tables Vol C Tables 4.2.6.8 and 6.1.1.4'
N N 0.0061 0.0033 'International Tables Vol C Tables 4.2.6.8 and 6.1.1.4'
O O 0.0106 0.0060 'International Tables Vol C Tables 4.2.6.8 and 6.1.1.4'

loop_
_geom_angle_atom_site_label_1
_geom_angle_atom_site_label_2
_geom_angle_atom_site_label_3
_geom_angle
_geom_angle_site_symmetry_1
_geom_angle_site_symmetry_3
_geom_angle_publ_flag
O301 K1 O301 180.0 . 2_566 ?
O301 K1 O303 61.82(2) 2_566 . ?
O301 K1 O303 61.82(2) . 2_566 ?
O301 K1 O303 118.18(2) . . ?
O301 K1 O303 118.18(2) 2_566 2_566 ?
O301 K1 N101 93.61(3) . . ?
O301 K1 N101 86.39(3) . 2_566 ?
O301 K1 N101 93.61(3) 2_566 2_566 ?
O301 K1 N101 86.39(3) 2_566 . ?
O302 K1 O301 60.62(2) . . ?
O302 K1 O301 60.62(2) 2_566 2_566 ?
O302 K1 O301 119.38(2) . 2_566 ?
O302 K1 O301 119.38(2) 2_566 . ?
O302 K1 O302 180.0 . 2_566 ?
O302 K1 O303 121.61(2) 2_566 . ?
O302 K1 O303 58.39(2) . . ?
O302 K1 O303 58.39(2) 2_566 2_566 ?
O302 K1 O303 121.61(2) . 2_566 ?
O302 K1 N101 102.81(3) 2_566 . ?
O302 K1 N101 102.81(3) . 2_566 ?
O302 K1 N101 77.19(3) . . ?
O302 K1 N101 77.19(3) 2_566 2_566 ?
O303 K1 O303 180.0 2_566 . ?
O303 K1 N101 82.47(3) . . ?
O303 K1 N101 97.53(3) 2_566 . ?
O303 K1 N101 82.47(3) 2_566 2_566 ?
O303 K1 N101 97.53(3) . 2_566 ?
N101 K1 N101 180.0 2_566 . ?
C301 O301 K1 111.77(7) . . ?
C301 O301 C302 111.16(9) . . ?
C302 O301 K1 114.02(7) . . ?
C303 O302 K1 117.32(7) . . ?
C303 O302 C304 113.54(9) . . ?
C304 O302 K1 122.04(7) . . ?
C309 O303 K1 113.76(7) . . ?
C310 O303 K1 110.85(7) . . ?
C310 O303 C309 113.24(9) . . ?
C109 N101 K1 127.49(9) . . ?
C106 C101 C102 117.88(10) . . ?
C107 C101 C102 120.47(10) . . ?
C107 C101 C106 121.64(10) . . ?
C101 C102 H102 119.4 . . ?
C103 C102 C101 121.24(10) . . ?
C103 C102 H102 119.4 . . ?
C102 C103 H103 119.5 . . ?
C102 C103 C104 120.90(10) . . ?
C104 C103 H103 119.5 . . ?
C105 C104 C103 117.82(10) . . ?
C108 C104 C103 120.88(10) . . ?
C108 C104 C105 121.29(10) . . ?
C104 C105 H105 119.4 . . ?
C106 C105 C104 121.25(10) . . ?
C106 C105 H105 119.4 . . ?
C101 C106 H106 119.6 . . ?
C105 C106 C101 120.89(10) . . ?
C105 C106 H106 119.6 . . ?
C101 C107 C109 122.99(10) . . ?
C101 C107 C110 120.47(10) . . ?
C110 C107 C109 116.53(10) . . ?
C104 C108 C111 121.14(10) . . ?
C104 C108 C112 121.85(10) . . ?
C111 C108 C112 116.95(10) . . ?
N101 C109 C107 178.31(12) . . ?
N102 C110 C107 177.76(13) . . ?
N103 C111 C108 178.55(12) . . ?
N104 C112 C108 179.36(14) . . ?
O301 C301 H30A 109.6 . . ?
O301 C301 H30B 109.6 . . ?
O301 C301 C310 110.05(10) . 2_566 ?
H30A C301 H30B 108.2 . . ?
C310 C301 H30A 109.6 2_566 . ?
C310 C301 H30B 109.6 2_566 . ?
O301 C302 H30C 109.9 . . ?
O301 C302 H30D 109.9 . . ?
O301 C302 C303 108.89(10) . . ?
H30C C302 H30D 108.3 . . ?
C303 C302 H30C 109.9 . . ?
C303 C302 H30D 109.9 . . ?
O302 C303 C302 108.39(10) . . ?
O302 C303 H30E 110.0 . . ?
O302 C303 H30F 110.0 . . ?
C302 C303 H30E 110.0 . . ?
C302 C303 H30F 110.0 . . ?
H30E C303 H30F 108.4 . . ?
O302 C304 H304 108.2 . . ?
O302 C304 C305 113.19(10) . . ?
O302 C304 C309 107.75(9) . . ?
C305 C304 H304 108.2 . . ?
C305 C304 C309 111.06(10) . . ?
C309 C304 H304 108.2 . . ?
C304 C305 H30G 109.6 . . ?
C304 C305 H30H 109.6 . . ?
C304 C305 C306 110.22(11) . . ?
H30G C305 H30H 108.1 . . ?
C306 C305 H30G 109.6 . . ?
C306 C305 H30H 109.6 . . ?
C305 C306 H30I 109.4 . . ?
C305 C306 H30J 109.4 . . ?
H30I C306 H30J 108.0 . . ?
C307 C306 C305 111.31(11) . . ?
C307 C306 H30I 109.4 . . ?
C307 C306 H30J 109.4 . . ?
C306 C307 H30K 109.6 . . ?
C306 C307 H30L 109.6 . . ?
H30K C307 H30L 108.1 . . ?
C308 C307 C306 110.27(11) . . ?
C308 C307 H30K 109.6 . . ?
C308 C307 H30L 109.6 . . ?
C307 C308 H30M 109.4 . . ?
C307 C308 H30N 109.4 . . ?
C307 C308 C309 111.20(10) . . ?
H30M C308 H30N 108.0 . . ?
C309 C308 H30M 109.4 . . ?
C309 C308 H30N 109.4 . . ?
O303 C309 C304 106.40(9) . . ?
O303 C309 C308 112.82(10) . . ?
O303 C309 H309 109.4 . . ?
C304 C309 C308 109.19(10) . . ?
C304 C309 H309 109.4 . . ?
C308 C309 H309 109.4 . . ?
O303 C310 C301 108.62(10) . 2_566 ?
O303 C310 H31A 110.0 . . ?
O303 C310 H31B 110.0 . . ?
C301 C310 H31A 110.0 2_566 . ?
C301 C310 H31B 110.0 2_566 . ?
H31A C310 H31B 108.3 . . ?
C202 C201 C206 118.30(10) . . ?
C207 C201 C202 121.19(10) . . ?
C207 C201 C206 120.51(10) . . ?
C201 C202 H202 119.6 . . ?
C206 C202 C201 120.82(11) 2_475 . ?
C206 C202 H202 119.6 2_475 . ?
C201 C206 H206 119.6 . . ?
C202 C206 C201 120.88(11) 2_475 . ?
C202 C206 H206 119.6 2_475 . ?
C201 C207 C209 121.19(10) . . ?
C201 C207 C210 121.58(10) . . ?
C209 C207 C210 117.22(10) . . ?
N201 C209 C207 178.34(13) . . ?
N202 C210 C207 178.45(13) . . ?

loop_
_geom_bond_atom_site_label_1
_geom_bond_atom_site_label_2
_geom_bond_distance
_geom_bond_site_symmetry_2
_geom_bond_publ_flag
K1 O301 2.7664(8) . ?
K1 O301 2.7664(8) 2_566 ?
K1 O302 2.7589(8) . ?
K1 O302 2.7590(8) 2_566 ?
K1 O303 2.8720(9) . ?
K1 O303 2.8720(9) 2_566 ?
K1 N101 2.9642(11) 2_566 ?
K1 N101 2.9642(11) . ?
O301 C301 1.4252(16) . ?
O301 C302 1.4273(14) . ?
O302 C303 1.4309(14) . ?
O302 C304 1.4334(15) . ?
O303 C309 1.4420(14) . ?
O303 C310 1.4298(14) . ?
N101 C109 1.1494(16) . ?
N102 C110 1.1483(16) . ?
N103 C111 1.1495(16) . ?
N104 C112 1.1481(16) . ?
C101 C102 1.4362(15) . ?
C101 C106 1.4346(15) . ?
C101 C107 1.3993(15) . ?
C102 H102 0.9500 . ?
C102 C103 1.3567(16) . ?
C103 H103 0.9500 . ?
C103 C104 1.4361(15) . ?
C104 C105 1.4358(15) . ?
C104 C108 1.3959(16) . ?
C105 H105 0.9500 . ?
C105 C106 1.3575(16) . ?
C106 H106 0.9500 . ?
C107 C109 1.4285(16) . ?
C107 C110 1.4254(16) . ?
C108 C111 1.4280(16) . ?
C108 C112 1.4295(16) . ?
C301 H30A 0.9900 . ?
C301 H30B 0.9900 . ?
C301 C310 1.4957(17) 2_566 ?
C302 H30C 0.9900 . ?
C302 H30D 0.9900 . ?
C302 C303 1.4978(19) . ?
C303 H30E 0.9900 . ?
C303 H30F 0.9900 . ?
C304 H304 1.0000 . ?
C304 C305 1.5221(18) . ?
C304 C309 1.5243(17) . ?
C305 H30G 0.9900 . ?
C305 H30H 0.9900 . ?
C305 C306 1.529(2) . ?
C306 H30I 0.9900 . ?
C306 H30J 0.9900 . ?
C306 C307 1.5270(19) . ?
C307 H30K 0.9900 . ?
C307 H30L 0.9900 . ?
C307 C308 1.5192(19) . ?
C308 H30M 0.9900 . ?
C308 H30N 0.9900 . ?
C308 C309 1.5287(18) . ?
C309 H309 1.0000 . ?
C310 H31A 0.9900 . ?
C310 H31B 0.9900 . ?
N201 C209 1.1443(16) . ?
N202 C210 1.1440(16) . ?
C201 C202 1.4429(16) . ?
C201 C206 1.4459(16) . ?
C201 C207 1.3796(16) . ?
C202 H202 0.9500 . ?
C202 C206 1.3481(16) 2_475 ?
C206 H206 0.9500 . ?
C207 C209 1.4333(16) . ?
C207 C210 1.4367(16) . ?

loop_
_geom_torsion_atom_site_label_1
_geom_torsion_atom_site_label_2
_geom_torsion_atom_site_label_3
_geom_torsion_atom_site_label_4
_geom_torsion
_geom_torsion_site_symmetry_1
_geom_torsion_site_symmetry_2
_geom_torsion_site_symmetry_3
_geom_torsion_site_symmetry_4
_geom_torsion_publ_flag
K1 O301 C301 C310 -54.97(11) . . . 2_566 ?
K1 O301 C302 C303 52.67(11) . . . . ?
K1 O302 C303 C302 42.11(11) . . . . ?
K1 O302 C304 C305 83.34(11) . . . . ?
K1 O302 C304 C309 -39.86(11) . . . . ?
K1 O303 C309 C304 -55.42(10) . . . . ?
K1 O303 C309 C308 -175.13(7) . . . . ?
K1 O303 C310 C301 47.02(11) . . . 2_566 ?
O301 C302 C303 O302 -62.29(12) . . . . ?
O302 C304 C305 C306 -178.90(10) . . . . ?
O302 C304 C309 O303 60.98(12) . . . . ?
O302 C304 C309 C308 -176.98(9) . . . . ?
C101 C102 C103 C104 0.09(17) . . . . ?
C102 C101 C106 C105 0.21(16) . . . . ?
C102 C101 C107 C109 -177.85(11) . . . . ?
C102 C101 C107 C110 1.09(17) . . . . ?
C102 C103 C104 C105 0.88(16) . . . . ?
C102 C103 C104 C108 -178.29(10) . . . . ?
C103 C104 C105 C106 -1.32(16) . . . . ?
C103 C104 C108 C111 1.15(16) . . . . ?
C103 C104 C108 C112 178.40(10) . . . . ?
C104 C105 C106 C101 0.78(17) . . . . ?
C105 C104 C108 C111 -177.99(10) . . . . ?
C105 C104 C108 C112 -0.74(17) . . . . ?
C106 C101 C102 C103 -0.65(16) . . . . ?
C106 C101 C107 C109 0.95(18) . . . . ?
C106 C101 C107 C110 179.89(11) . . . . ?
C107 C101 C102 C103 178.20(11) . . . . ?
C107 C101 C106 C105 -178.62(11) . . . . ?
C108 C104 C105 C106 177.85(10) . . . . ?
C301 O301 C302 C303 -179.89(10) . . . . ?
C302 O301 C301 C310 176.37(10) . . . 2_566 ?
C303 O302 C304 C305 -66.33(13) . . . . ?
C303 O302 C304 C309 170.48(9) . . . . ?
C304 O302 C303 C302 -166.69(9) . . . . ?
C304 C305 C306 C307 55.89(14) . . . . ?
C305 C304 C309 O303 -63.51(13) . . . . ?
C305 C304 C309 C308 58.53(13) . . . . ?
C305 C306 C307 C308 -55.79(15) . . . . ?
C306 C307 C308 C309 57.32(14) . . . . ?
C307 C308 C309 O303 59.60(13) . . . . ?
C307 C308 C309 C304 -58.48(13) . . . . ?
C309 O303 C310 C301 176.28(10) . . . 2_566 ?
C309 C304 C305 C306 -57.55(13) . . . . ?
C310 O303 C309 C304 176.83(10) . . . . ?
C310 O303 C309 C308 57.12(13) . . . . ?
C202 C201 C206 C202 -0.33(18) . . . 2_475 ?
C202 C201 C207 C209 -179.33(11) . . . . ?
C202 C201 C207 C210 2.06(17) . . . . ?
C206 C201 C202 C206 0.32(18) . . . 2_475 ?
C206 C201 C207 C209 1.06(17) . . . . ?
C206 C201 C207 C210 -177.55(10) . . . . ?
C207 C201 C202 C206 -179.30(11) . . . 2_475 ?
C207 C201 C206 C202 179.30(11) . . . 2_475 ?
